data_1530205
loop_
_publ_author_name
'Krasnikov, V.V.'
'Konstant, Z.A.'

_publ_section_title
;
 Crystal structure of beta-V O (P O3)2
;
_journal_name_full 'Izvestiya Akademii Nauk SSSR, Neorganicheskie Materialy'
_journal_page_first 2164
_journal_page_last 2167
_journal_volume 15
_journal_year 1979
_chemical_formula_sum 'O7 P2 V'
_chemical_name_systematic 'V O (P O3)2'
_space_group_IT_number 122
_symmetry_space_group_name_Hall 'I -4 2bw'
_symmetry_space_group_name_H-M 'I -4 2 d'
_cell_angle_alpha 90
_cell_angle_beta 90
_cell_angle_gamma 90
_cell_formula_units_Z 4
_cell_length_a 10.99
_cell_length_b 10.99
_cell_length_c 4.258
_cell_volume 514.282
_citation_journal_id_ASTM IVNMAW
_cod_data_source_file Krasnikov_IVNMAW_1979_578.cif
_cod_data_source_block O7P2V1
_cod_original_cell_volume 514.2816
_cod_original_formula_sum 'O7 P2 V1'
_cod_database_code 1530205

loop_
_symmetry_equiv_pos_as_xyz
x,y,z
y,-x,-z
-x,-y,z
-y,x,-z
x,-y+1/2,-z+1/4
-y+1/2,-x,z+3/4
-x,y+1/2,-z+1/4
y+1/2,x,z+3/4
x+1/2,y+1/2,z+1/2
y+1/2,-x+1/2,-z+1/2
-x+1/2,-y+1/2,z+1/2
-y+1/2,x+1/2,-z+1/2
x+1/2,-y+1,-z+3/4
-y+1,-x+1/2,z+5/4
-x+1/2,y+1,-z+3/4
y+1,x+1/2,z+5/4

loop_
_atom_site_label
_atom_site_type_symbol
_atom_site_fract_x
_atom_site_fract_y
_atom_site_fract_z
_atom_site_occupancy
_atom_site_U_iso_or_equiv
P1 P+5 0.1659 0.25 0.125 1 0.0
O3 O-2 0.0909 0.1489 -0.0206 1 0.0
V1 V+4 0 0 0 1 0.0
O2 O-2 0.6867 0.25 0.125 1 0.0
O1 O-2 0 0 0.5 1 0.0
